data_1525963
loop_
_publ_author_name
'El Khayati, N.'
'Cherkaoui El Moursli, R.'
'Rodriguez-Carvajal, J.'
'Roisnel, T.'
'Blanchard, N.'
'Bouree, F.'
'Andre, G.'
'Collin, G.'

_publ_section_title
;
 Crystal and magnetic structures of the oxyphosphates M Fe P O5 (M = Fe,
 Co, Ni, Cu). Analysis of the magnetic ground state in terms of
 superexchange interactions
;
_journal_name_full 'The European Physical Journal B'
_journal_page_first 429
_journal_page_last 442
_journal_volume 22
_journal_year 2001
_chemical_formula_sum 'Co Fe O5 P'
_chemical_name_systematic 'Co Fe (P O4) O'
_space_group_IT_number 62
_symmetry_space_group_name_Hall '-P 2ac 2n'
_symmetry_space_group_name_H-M 'P n m a'
_cell_angle_alpha 90
_cell_angle_beta 90
_cell_angle_gamma 90
_cell_formula_units_Z 4
_cell_length_a 7.2548
_cell_length_b 6.4471
_cell_length_c 7.457
_cell_volume 348.782
_citation_journal_id_ASTM EPJBFY
_cod_data_source_file ElKhayati_EPJBFY_2001_1470.cif
_cod_data_source_block Co1Fe1O5P1
_cod_original_cell_volume 348.7819
_cod_original_formula_sum 'Co1 Fe1 O5 P1'
_cod_database_code 1525963

loop_
_symmetry_equiv_pos_as_xyz
x,y,z
-x+1/2,-y,z+1/2
x+1/2,-y+1/2,-z+1/2
-x,y+1/2,-z
-x,-y,-z
x-1/2,y,-z-1/2
-x-1/2,y-1/2,z-1/2
x,-y-1/2,z

loop_
_atom_site_label
_atom_site_type_symbol
_atom_site_fract_x
_atom_site_fract_y
_atom_site_fract_z
_atom_site_occupancy
_atom_site_U_iso_or_equiv
P1 P+5 0.376 0.25 0.1359 1 0.0
O4 O-2 0.3687 0.0582 0.2582 1 0.0
Co1 Co+2 0 0 0 1 0.0
O3 O-2 0.0503 0.25 0.4757 1 0.0
O1 O-2 0.4001 0.25 0.647 1 0.0
O2 O-2 0.2036 0.25 0.0158 1 0.0
Fe1 Fe+3 0.1502 0.25 0.7112 1 0.0
